data_4501771
loop_
_publ_author_name
'Lee, Tu'
'Peng, Jen Fan'

_publ_section_title
;
 Photoluminescence and Crystal Structures of Chiro-Optical
 1,1&#x2032;-Bi-2-naphthol Crystals and Their Inclusion Compounds with
 Dimethyl Sulfoxide
;
_journal_issue 8
_journal_name_full 'Crystal Growth &amp; Design'
_journal_page_first 3547
_journal_paper_doi 10.1021/cg1004648
_journal_volume 10
_journal_year 2010
_chemical_formula_sum 'C20 H14 O2'
_chemical_formula_weight 286.310
_space_group_IT_number 45
_symmetry_Int_Tables_number 45
_symmetry_space_group_name_Hall 'I 2 -2c'
_symmetry_space_group_name_H-M 'I b a 2'
_audit_creation_date 2009-11-23
_audit_creation_method SHELXL-97
_audit_update_record 2009-11-23
_cell_angle_alpha 90.000
_cell_angle_beta 90.000
_cell_angle_gamma 90.000
_cell_formula_units_Z 8
_cell_length_a 15.7042(8)
_cell_length_b 21.6248(13)
_cell_length_c 8.6312(6)
_cell_volume 2931.2(3)
_refine_ls_R_factor_all 0.052
_cod_data_source_file cg1004648_si_005.cif
_cod_data_source_block 08nv32
_cod_original_sg_symbol_Hall I_2_-2c
_cod_database_code 4501771

loop_
_symmetry_equiv_pos_site_id
_symmetry_equiv_pos_as_xyz
1 x,y,z
2 -x,-y,z
3 -x,y,0.500+z
4 x,-y,0.500+z
5 0.500+x,0.500+y,0.500+z
6 0.500-x,0.500-y,0.500+z
7 0.500-x,0.500+y,1.000+z
8 0.500+x,0.500-y,1.000+z

loop_
_atom_site_aniso_label
_atom_site_aniso_U_11
_atom_site_aniso_U_22
_atom_site_aniso_U_33
_atom_site_aniso_U_12
_atom_site_aniso_U_13
_atom_site_aniso_U_23
C1 0.0349(9) 0.0485(11) 0.0447(10) -0.0009(8) 0.0042(8) -0.0016(9)
C2 0.0429(10) 0.0469(11) 0.0580(13) -0.0094(9) 0.0014(9) 0.0005(11)
C3 0.0369(9) 0.0578(12) 0.0577(12) -0.0087(10) 0.0043(9) 0.0101(11)
C4 0.0306(9) 0.0553(12) 0.0451(11) 0.0038(8) 0.0016(8) 0.0097(9)
C5 0.0364(11) 0.0753(14) 0.0555(13) 0.0068(10) 0.0072(9) 0.0106(12)
C6 0.0453(12) 0.0804(16) 0.0645(14) 0.0220(11) 0.0124(10) 0.0019(14)
C7 0.0574(12) 0.0535(12) 0.0671(15) 0.0147(10) 0.0069(11) -0.0028(12)
C8 0.0425(9) 0.0502(11) 0.0549(13) 0.0031(9) 0.0052(9) 0.0051(10)
C9 0.0293(8) 0.0487(10) 0.0394(9) 0.0033(8) -0.0019(8) 0.0056(9)
C10 0.0282(8) 0.0452(10) 0.0397(10) -0.0011(8) 0.0019(7) 0.0044(8)
C11 0.0322(9) 0.0401(10) 0.0433(10) -0.0021(8) 0.0044(8) -0.0024(9)
C12 0.036(1) 0.0391(10) 0.0492(11) 0.0038(8) 0.0104(8) 0.0010(9)
C13 0.0399(10) 0.0654(14) 0.0593(13) 0.0036(10) 0.0018(9) 0.0164(11)
C14 0.0615(14) 0.0927(18) 0.0671(16) 0.0080(13) -0.0033(11) 0.0298(15)
C15 0.0786(15) 0.0696(16) 0.0688(16) 0.0164(13) 0.0165(13) 0.0303(14)
C16 0.0600(12) 0.0449(12) 0.0729(15) 0.004(1) 0.0268(12) 0.0134(11)
C17 0.0472(10) 0.0353(9) 0.0548(12) 0.0017(8) 0.0168(9) -0.0006(9)
C18 0.0416(10) 0.0467(11) 0.0683(14) -0.0122(9) 0.017(1) -0.0090(11)
C19 0.0346(9) 0.0657(13) 0.0596(14) -0.0094(9) 0.0015(9) -0.0097(11)
C20 0.0384(10) 0.0578(12) 0.0455(11) -0.0063(9) 0.0043(8) -0.0028(11)
O1 0.0530(8) 0.0547(9) 0.0663(9) -0.0070(7) 0.0174(7) -0.0138(8)
O2 0.0470(8) 0.1128(13) 0.0526(9) -0.0160(9) -0.0073(7) 0.0182(9)

loop_
_atom_site_label
_atom_site_type_symbol
_atom_site_fract_x
_atom_site_fract_y
_atom_site_fract_z
_atom_site_occupancy
_atom_site_symmetry_multiplicity
_atom_site_Wyckoff_symbol
_atom_site_calc_flag
_atom_site_thermal_displace_type
_atom_site_U_iso_or_equiv
C1 C 0.8000(1) 0.7400(1) 0.7858(2) 1.000 8 c d Uani 0.0427(4)
C2 C 0.8672(1) 0.7751(1) 0.7230(3) 1.000 8 c d Uani 0.0492(5)
H2 H 0.8722 0.8169 0.7468 1.000 8 c calc Uiso 0.05900
C3 C 0.9243(1) 0.7481(1) 0.6285(2) 1.000 8 c d Uani 0.0508(5)
H3 H 0.9681 0.7717 0.5867 1.000 8 c calc Uiso 0.06100
C4 C 0.9191(1) 0.6845(1) 0.5913(2) 1.000 8 c d Uani 0.0437(5)
C5 C 0.9784(1) 0.6548(1) 0.4931(2) 1.000 8 c d Uani 0.0557(6)
H5 H 1.0217 0.6779 0.4479 1.000 8 c calc Uiso 0.06700
C6 C 0.9732(1) 0.5930(1) 0.4631(3) 1.000 8 c d Uani 0.0634(6)
H6 H 1.0127 0.5743 0.3980 1.000 8 c calc Uiso 0.07600
C7 C 0.9083(1) 0.5579(1) 0.5303(3) 1.000 8 c d Uani 0.0594(6)
H7 H 0.9059 0.5155 0.5121 1.000 8 c calc Uiso 0.07100
C8 C 0.8482(1) 0.5852(1) 0.6229(2) 1.000 8 c d Uani 0.0492(5)
H8 H 0.8047 0.5613 0.6648 1.000 8 c calc Uiso 0.05900
C9 C 0.8513(1) 0.6488(1) 0.6554(2) 1.000 8 c d Uani 0.0391(4)
C10 C 0.7893(1) 0.6786(1) 0.7519(2) 1.000 8 c d Uani 0.0377(4)
C11 C 0.7126(1) 0.6447(1) 0.8100(2) 1.000 8 c d Uani 0.0385(4)
C12 C 0.7132(1) 0.6133(1) 0.9556(2) 1.000 8 c d Uani 0.0415(4)
C13 C 0.7847(1) 0.6136(1) 1.0539(3) 1.000 8 c d Uani 0.0549(5)
H13 H 0.8336 0.6346 1.0232 1.000 8 c calc Uiso 0.06600
C14 C 0.7840(1) 0.5840(1) 1.1922(3) 1.000 8 c d Uani 0.0738(7)
H14 H 0.8318 0.5854 1.2556 1.000 8 c calc Uiso 0.08900
C15 C 0.7114(2) 0.5513(1) 1.2406(3) 1.000 8 c d Uani 0.0723(7)
H15 H 0.7117 0.5306 1.3351 1.000 8 c calc Uiso 0.08700
C16 C 0.6415(1) 0.5499(1) 1.1504(3) 1.000 8 c d Uani 0.0593(6)
H16 H 0.5938 0.5281 1.1836 1.000 8 c calc Uiso 0.07100
C17 C 0.6392(1) 0.5810(1) 1.0061(2) 1.000 8 c d Uani 0.0458(5)
C18 C 0.5658(1) 0.5828(1) 0.9112(3) 1.000 8 c d Uani 0.0522(5)
H18 H 0.5167 0.5623 0.9429 1.000 8 c calc Uiso 0.06300
C19 C 0.5658(1) 0.6139(1) 0.7750(3) 1.000 8 c d Uani 0.0533(5)
H19 H 0.5164 0.6154 0.7158 1.000 8 c calc Uiso 0.06400
C20 C 0.6396(1) 0.6438(1) 0.7225(2) 1.000 8 c d Uani 0.0472(5)
O1 O 0.7452(1) 0.7717(1) 0.8819(2) 1.000 8 c d Uani 0.0580(4)
H1 H 0.7066 0.7487 0.9095 1.000 8 c calc Uiso 0.08700
O2 O 0.6324(1) 0.6718(1) 0.5815(2) 1.000 8 c d Uani 0.0708(5)
H2A H 0.6796 0.6833 0.5525 1.000 8 c calc Uiso 0.10600

loop_
_atom_type_symbol
_atom_type_radius_bond
C 1.200
H 1.200
O 1.200

loop_
_geom_angle_atom_site_label_1
_geom_angle_atom_site_label_2
_geom_angle_atom_site_label_3
_geom_angle
_geom_angle_publ_flag
C10 C1 O1 122.35(15) no
C10 C1 C2 122.08(17) no
O1 C1 C2 115.56(17) no
C3 C2 C1 119.95(19) no
C3 C2 H2 120.00 no
C1 C2 H2 120.00 no
C2 C3 C4 121.38(17) no
C2 C3 H3 119.30 no
C4 C3 H3 119.30 no
C5 C4 C3 122.64(17) no
C5 C4 C9 118.59(18) no
C3 C4 C9 118.78(16) no
C6 C5 C4 121.27(18) no
C6 C5 H5 119.40 no
C4 C5 H5 119.40 no
C5 C6 C7 119.87(18) no
C5 C6 H6 120.10 no
C7 C6 H6 120.10 no
C8 C7 C6 120.66(19) no
C8 C7 H7 119.70 no
C6 C7 H7 119.70 no
C7 C8 C9 120.93(18) no
C7 C8 H8 119.50 no
C9 C8 H8 119.50 no
C8 C9 C4 118.62(16) no
C8 C9 C10 122.16(16) no
C4 C9 C10 119.21(17) no
C1 C10 C9 118.51(15) no
C1 C10 C11 120.14(15) no
C9 C10 C11 121.31(17) no
C20 C11 C12 118.82(15) no
C20 C11 C10 119.66(16) no
C12 C11 C10 121.51(15) no
C13 C12 C17 117.99(17) no
C13 C12 C11 122.20(16) no
C17 C12 C11 119.80(17) no
C14 C13 C12 121.4(2) no
C14 C13 H13 119.30 no
C12 C13 H13 119.30 no
C13 C14 C15 120.5(2) no
C13 C14 H14 119.80 no
C15 C14 H14 119.80 no
C16 C15 C14 120.1(2) no
C16 C15 H15 120.00 no
C14 C15 H15 120.00 no
C15 C16 C17 121.23(19) no
C15 C16 H16 119.40 no
C17 C16 H16 119.40 no
C18 C17 C16 122.91(17) no
C18 C17 C12 118.33(18) no
C16 C17 C12 118.74(18) no
C19 C18 C17 121.06(17) no
C19 C18 H18 119.50 no
C17 C18 H18 119.50 no
C18 C19 C20 120.65(19) no
C18 C19 H19 119.70 no
C20 C19 H19 119.70 no
O2 C20 C11 123.54(16) no
O2 C20 C19 115.18(18) no
C11 C20 C19 121.27(19) no
C1 O1 H1 109.50 no
C20 O2 H2A 109.50 no

loop_
_geom_bond_atom_site_label_1
_geom_bond_atom_site_label_2
_geom_bond_distance
_geom_bond_publ_flag
C1 C10 1.369(3) no
C1 O1 1.378(2) no
C1 C2 1.409(3) no
C2 C3 1.345(3) no
C2 H2 0.9300 no
C3 C4 1.415(3) no
C3 H3 0.9300 no
C4 C5 1.413(3) no
C4 C9 1.426(2) no
C5 C6 1.364(3) no
C5 H5 0.9300 no
C6 C7 1.397(3) no
C6 H6 0.9300 no
C7 C8 1.371(3) no
C7 H7 0.9300 no
C8 C9 1.405(3) no
C8 H8 0.9300 no
C9 C10 1.435(2) no
C10 C11 1.497(2) no
C11 C20 1.373(2) no
C11 C12 1.429(3) no
C12 C13 1.408(3) no
C12 C17 1.425(2) no
C13 C14 1.354(3) no
C13 H13 0.9300 no
C14 C15 1.404(3) no
C14 H14 0.9300 no
C15 C16 1.347(3) no
C15 H15 0.9300 no
C16 C17 1.416(3) no
C16 H16 0.9300 no
C17 C18 1.414(3) no
C18 C19 1.354(3) no
C18 H18 0.9300 no
C19 C20 1.402(3) no
C19 H19 0.9300 no
C20 O2 1.364(2) no
O1 H1 0.8200 no
O2 H2A 0.8200 no

loop_
_cod_related_entry_id
_cod_related_entry_database
_cod_related_entry_code
1 ChemSpider 11269
